data_4321247
loop_
_publ_author_name
'Malcolm H. Chisholm'
'Ann M. Macintosh'
'John C. Huffman'
'Dedong Wu'
'Ernest R. Davidson'
'Robin J. H. Clark'
'Steven Firth'

_publ_section_title
;
 Dimolybdenum Bis((S,S,S)-triisopropanolaminate(3-)): A Blue Compound with
 an Unusual Mo-Mo Triple Bond
;
_journal_name_full 'Inorganic Chemistry'
_journal_page_first 3544
_journal_page_last 3550
_journal_paper_doi 10.1021/ic991352d
_journal_volume 39
_journal_year 2000
_chemical_formula_sum 'C30 H48 Mo2 N2 O6'
_chemical_formula_weight 724.601
_space_group_IT_number 5
_symmetry_cell_setting monoclinic
_symmetry_space_group_name_Hall 'C 2y'
_symmetry_space_group_name_H-M 'C 1 2 1'
_audit_creation_method 'minor manual editing of SDT2CIF v. 1.2 BETA  output'
_cell_angle_alpha 90
_cell_angle_beta 125.28(2)
_cell_angle_gamma 90
_cell_formula_units_Z 2
_cell_length_a 17.389(6)
_cell_length_b 10.843(3)
_cell_length_c 10.463(3)
_cell_measurement_reflns_used 124
_cell_measurement_temperature 113
_cell_measurement_theta_max 15.77
_cell_measurement_theta_min 10.06
_cell_volume 1610.5(9)
_computing_cell_refinement 'XTEL, local package'
_computing_data_collection 'NPS, local program'
_computing_data_reduction 'XTEL, local package'
_computing_molecular_graphics 'XTEL, local package'
_computing_publication_material 'XTEL, local package'
_computing_structure_refinement 'XTEL, local package'
_computing_structure_solution MULTAN78
_diffrn_ambient_temperature 113
_diffrn_measured_fraction_theta_full 0
_diffrn_measured_fraction_theta_max 1
_diffrn_measurement_device_type 'refurbished Picker diffractometer'
_diffrn_measurement_method '\q/2\q scans'
_diffrn_radiation_type 'Mo K\a'
_diffrn_radiation_wavelength 0.71069
_diffrn_reflns_av_R_equivalents 0.042
_diffrn_reflns_limit_h_max 22
_diffrn_reflns_limit_h_min -22
_diffrn_reflns_limit_k_max 14
_diffrn_reflns_limit_k_min -11
_diffrn_reflns_limit_l_max 13
_diffrn_reflns_limit_l_min -13
_diffrn_reflns_number 4607
_diffrn_reflns_theta_full 0
_diffrn_reflns_theta_max 27.5534
_diffrn_reflns_theta_min 3.75798
_diffrn_standards_decay_% 2.6
_diffrn_standards_interval_count 200
_diffrn_standards_number 4
_exptl_absorpt_coefficient_mu 0.8193
_exptl_absorpt_correction_type none
_exptl_absorpt_process_details none
_exptl_crystal_colour blue
_exptl_crystal_density_diffrn 1.494
_exptl_crystal_density_method 'not measured'
_exptl_crystal_description cube
_exptl_crystal_F_000 748
_exptl_crystal_size_max .32
_exptl_crystal_size_mid .32
_exptl_crystal_size_min .32
_refine_diff_density_max 0.79
_refine_diff_density_min -0.43
_refine_ls_abs_structure_details none
_refine_ls_extinction_coef 0.00000043(15)
_refine_ls_extinction_expression
;
    
Larson, A. C. (1967).  Acta Cryst. 23, p. 664.  Eq. (3)
    
;
_refine_ls_extinction_method Zachariasen
_refine_ls_goodness_of_fit_ref 1.545
_refine_ls_matrix_type full
_refine_ls_number_parameters 202
_refine_ls_number_reflns 2252
_refine_ls_R_factor_gt 0.0515
_refine_ls_shift/su_max 0.0842
_refine_ls_structure_factor_coef F
_refine_ls_weighting_details w^-1^=\s^2^(F)+(.04F)^2^
_refine_ls_weighting_scheme calc
_refine_ls_wR_factor_ref 0.0487
_reflns_number_gt 2478
_reflns_number_total 3610
_reflns_threshold_expression F^2^>2.33\s(F^2^)
_cod_data_source_file ic991352d.cif
_cod_data_source_block MSC98138
_cod_original_cell_volume 1610.5(10)
_cod_original_sg_symbol_H-M 'C 2'
_cod_database_code 4321247

loop_
_symmetry_equiv_pos_as_xyz
x,y,z
1/2+x,1/2+y,z
-x,y,-z
1/2-x,1/2+y,-z

loop_
_atom_site_label
_atom_site_type_symbol
_atom_site_fract_x
_atom_site_fract_y
_atom_site_fract_z
_atom_site_U_iso_or_equiv
_atom_site_adp_type
_atom_site_occupancy
_atom_site_disorder_group
_atom_site_disorder_assembly
MO1 MO 0.05045(9) 0.8513 0.03566(17) 0.0339(9) Uani 0.474(3) 0 .
MO2 MO 0.04718(8) 1.00407(10) 0.03208(17) 0.0242(8) Uani 0.435(3) 0 .
MO3 MO 0.0215(7) 0.913(2) 0.1185(12) 0.047(6) Uani 0.0470(19) 0 .
N4 N 0.1361(3) 0.9338(10) -0.0583(4) 0.047(2) Uani 1 0 .
C5 C 0.2342(3) 0.9032(7) 0.0825(6) 0.044(3) Uani 1 0 .
C6 C 0.2431(3) 0.9555(5) 0.2247(6) 0.038(3) Uani 1 0 .
O7 O 0.1631(2) 0.9189(9) 0.2118(4) 0.079(2) Uani 1 0 .
C8 C 0.3304(3) 0.9230(11) 0.3775(5) 0.054(3) Uani 1 0 .
C9 C 0.1061(7) 0.8454(12) -0.1816(9) 0.094(5) Uani 1 0 .
C10 C 0.0652(8) 0.7334(15) -0.1574(14) 0.126(8) Uani 1 0 .
O11 O -0.0045(6) 0.7581(8) -0.1463(14) 0.129(7) Uani 1 0 .
C12 C 0.0277(9) 0.6082(13) -0.2678(18) 0.109(8) Uani 1 0 .
C13 C 0.1334(5) 1.0599(9) -0.1170(11) 0.080(5) Uani 1 0 .
C14 C 0.0350(8) 1.1117(10) -0.2271(11) 0.093(6) Uani 1 0 .
O15 O -0.0149(5) 1.1003(9) -0.1516(12) 0.128(6) Uani 1 0 .
C16 C 0.0350(6) 1.2118(12) -0.2961(16) 0.154(8) Uani 1 0 .
C17 C 0.1461(6) 1.472(2) 0.1834(13) 0.140(9) Uani 1 0 .
C18 C 0.1484(8) 1.3579(11) 0.1916(12) 0.074(7) Uani 1 0 .
C19 C 0.2352(17) 1.316(2) 0.339(3) 0.20(2) Uani 1 0 .
C20 C 0.2965(6) 1.443(2) 0.4481(8) 0.089(5) Uani 1 0 .
C21 C 0.2765(10) 1.5280(10) 0.412(2) 0.083(10) Uani 1 0 .
C22 C 0.2030(7) 1.5623(10) 0.2943(11) 0.080(5) Uani 1 0 .
H1 H 0.2404 0.816 0.0898 0.069 Uiso 1 0 .
H2 H 0.2795 0.9389 0.0703 0.069 Uiso 1 0 .
H3 H 0.2411 1.0427 0.2162 0.063 Uiso 1 0 .
H4 H 0.3426 0.8374 0.3798 0.0793 Uiso 1 0 .
H5 H 0.3812 0.9697 0.3922 0.0793 Uiso 1 0 .
H6 H 0.3228 0.9425 0.4581 0.0793 Uiso 1 0 .
H7 H 0.0606 0.8777 -0.2826 0.1284 Uiso 1 0 .
H8 H 0.1597 0.8153 -0.1745 0.1284 Uiso 1 0 .
H9 H 0.1121 0.7025 -0.0567 0.1489 Uiso 1 0 .
H10 H -0.0242 0.6351 -0.3684 0.1528 Uiso 1 0 .
H11 H 0.078 0.5837 -0.2736 0.1528 Uiso 1 0 .
H12 H 0.0106 0.5513 -0.2197 0.1528 Uiso 1 0 .
H13 H 0.1646 1.1124 -0.0276 0.1151 Uiso 1 0 .
H14 H 0.1658 1.0631 -0.1648 0.1151 Uiso 1 0 .
H15 H 0.004 1.055 -0.3116 0.1266 Uiso 1 0 .
H16 H 0.0804 1.2674 -0.2179 0.1788 Uiso 1 0 .
H17 H 0.0476 1.2004 -0.3723 0.1788 Uiso 1 0 .
H18 H -0.0217 1.2566 -0.3385 0.1788 Uiso 1 0 .
H19 H 0.0959 1.5024 0.0837 0.1601 Uiso 1 0 .
H20 H 0.1018 1.3022 0.1165 0.0987 Uiso 1 0 .
H21 H 0.2572 1.2347 0.3749 0.1899 Uiso 1 0 .
H22 H 0.3532 1.4329 0.5492 0.1128 Uiso 1 0 .
H23 H 0.3186 1.59 0.4811 0.1102 Uiso 1 0 .
H24 H 0.1984 1.6495 0.29 0.1032 Uiso 1 0 .

loop_
_atom_site_aniso_label
_atom_site_aniso_U_11
_atom_site_aniso_U_22
_atom_site_aniso_U_33
_atom_site_aniso_U_12
_atom_site_aniso_U_13
_atom_site_aniso_U_23
MO1 0.029(5) 0.039(3) 0.034(2) 0.0086(7) 0.0189(8) 0.0133(7)
MO2 0.020(4) 0.0150(13) 0.042(3) -0.0027(7) 0.0209(8) 0.0030(7)
MO3 0.037(8) 0.059(13) 0.048(7) 0.013(7) 0.025(5) -0.013(7)
N4 0.036(7) 0.079(7) 0.035(3) -0.017(4) 0.0254(19) -0.017(5)
C5 0.032(6) 0.060(8) 0.039(3) -0.002(2) 0.021(2) -0.005(3)
C6 0.028(5) 0.048(7) 0.037(3) 0.004(2) 0.018(2) -0.008(2)
O7 0.030(5) 0.174(14) 0.030(2) -0.033(4) 0.0151(16) -0.013(5)
C8 0.034(6) 0.081(7) 0.042(4) 0.001(5) 0.019(2) -0.014(6)
C9 0.083(16) 0.135(13) 0.033(4) 0.029(7) 0.017(4) -0.013(6)
C10 0.069(14) 0.190(19) 0.090(10) 0.012(7) 0.029(7) -0.097(9)
O11 0.086(16) 0.115(11) 0.172(14) -0.031(5) 0.067(6) -0.107(6)
C12 0.094(18) 0.122(12) 0.131(12) -0.025(6) 0.077(8) -0.070(7)
C13 0.010(4) 0.113(11) 0.082(8) -0.008(4) 0.008(4) 0.026(5)
C14 0.079(15) 0.104(10) 0.070(8) 0.042(5) 0.028(5) 0.055(5)
O15 0.035(7) 0.167(15) 0.167(13) 0.023(4) 0.049(5) 0.138(6)
C16 0.035(8) 0.179(18) 0.147(14) -0.036(6) -0.006(6) 0.133(10)
C17 0.036(8) 0.27(3) 0.084(9) -0.011(8) 0.018(5) 0.008(11)
C18 0.12(2) 0.054(6) 0.077(8) -0.034(6) 0.075(7) -0.032(6)
C19 0.29(6) 0.17(2) 0.27(3) 0.085(17) 0.24(2) 0.118(18)
C20 0.059(11) 0.174(17) 0.034(4) -0.062(9) 0.027(3) -0.005(8)
C21 0.096(19) 0.052(8) 0.160(16) -0.014(5) 0.107(10) -0.000(6)
C22 0.066(13) 0.117(12) 0.051(6) -0.052(5) 0.029(4) 0.002(5)

loop_
_atom_type_symbol
_atom_type_description
_atom_type_scat_dispersion_real
_atom_type_scat_dispersion_imag
_atom_type_scat_source
MO Mo -1.825 0.688 'International Tables Vol. IV (1974) Table 2.2B'
O O 0.008 0.006 'International Tables Vol. IV (1974) Table 2.2B'
N N 0.004 0.003 'International Tables Vol. IV (1974) Table 2.2B'
C C 0.002 0.002 'International Tables Vol. IV (1974) Table 2.2B'
H H 0 0 'International Tables Vol. IV (1974) Table 2.2B'

loop_
_geom_angle_atom_site_label_1
_geom_angle_atom_site_label_2
_geom_angle_atom_site_label_3
_geom_angle
_geom_angle_site_symmetry_1
_geom_angle_site_symmetry_2
_geom_angle_site_symmetry_3
_geom_angle_publ_flag
MO1 MO1 MO2 49.56(3) 3_555 . 3_555 no
MO1 MO1 MO2 88.45(7) 3_555 . . no
MO1 MO1 MO3 56.2(4) 3_555 . 3_555 no
MO1 MO1 MO3 63.9(5) 3_555 . . no
MO1 MO1 O7 139.4(2) 3_555 . . no
MO1 MO1 O11 73.8(3) 3_555 . . no
MO1 MO1 O11 62.3(3) 3_555 . 3_555 no
MO1 MO1 N4 130.04(19) 3_555 . . no
MO2 MO1 MO2 38.90(8) 3_555 . . no
MO2 MO1 MO3 46.0(7) 3_555 . 3_555 no
MO2 MO1 MO3 49.1(7) 3_555 . . no
MO2 MO1 MO3 62.4(8) . . 3_555 no
MO2 MO1 MO3 61.0(9) . . . no
MO2 MO1 O7 101.3(3) 3_555 . . no
MO2 MO1 O7 68.8(3) . . . no
MO2 MO1 O11 103.7(3) 3_555 . . no
MO2 MO1 O11 94.3(3) 3_555 . 3_555 no
MO2 MO1 O11 122.0(4) . . . no
MO2 MO1 O11 119.6(3) . . 3_555 no
MO2 MO1 N4 97.8(2) 3_555 . . no
MO2 MO1 N4 68.7(3) . . . no
MO3 MO1 MO3 94.4(11) 3_555 . . no
MO3 MO1 O7 128.2(8) 3_555 . . no
MO3 MO1 O7 75.6(5) . . . no
MO3 MO1 O11 61.9(9) 3_555 . . no
MO3 MO1 O11 58.7(9) . . 3_555 no
MO3 MO1 O11 118.4(5) 3_555 . 3_555 no
MO3 MO1 O11 137.6(6) . . . no
MO3 MO1 N4 127.6(9) . . . no
MO3 MO1 N4 73.9(4) 3_555 . . no
O7 MO1 O11 146.7(3) . . . no
O7 MO1 O11 99.5(3) . . 3_555 no
O7 MO1 N4 73.43(17) . . . no
O11 MO1 O11 100.1(7) . . 3_555 no
O11 MO1 N4 81.7(4) . . . no
O11 MO1 N4 167.0(3) 3_555 . . no
MO1 MO2 MO1 41.99(8) 3_555 . . no
MO1 MO2 MO2 49.56(3) 3_555 . 3_555 no
MO1 MO2 MO2 91.54(7) . . 3_555 no
MO1 MO2 MO3 44.0(5) 3_555 . . no
MO1 MO2 MO3 40.0(4) 3_555 . 3_555 no
MO1 MO2 MO3 54.5(7) . . 3_555 no
MO1 MO2 MO3 51.3(7) . . . no
MO1 MO2 O7 97.3(2) 3_555 . . no
MO1 MO2 O7 61.2(3) . . . no
MO1 MO2 O15 99.1(3) 3_555 . 3_555 no
MO1 MO2 O15 102.1(3) 3_555 . . no
MO1 MO2 O15 124.6(4) . . . no
MO1 MO2 O15 122.7(4) . . 3_555 no
MO1 MO2 N4 101.1(2) 3_555 . . no
MO1 MO2 N4 70.4(3) . . . no
MO2 MO2 MO3 61.9(4) 3_555 . 3_555 no
MO2 MO2 MO3 67.8(4) 3_555 . . no
MO2 MO2 O7 136.62(19) 3_555 . . no
MO2 MO2 O15 71.4(2) 3_555 . . no
MO2 MO2 O15 66.8(2) 3_555 . 3_555 no
MO2 MO2 N4 133.01(17) 3_555 . . no
MO3 MO2 MO3 83.3(10) 3_555 . . no
MO3 MO2 O7 113.6(7) 3_555 . . no
MO3 MO2 O7 68.8(4) . . . no
MO3 MO2 O15 71.6(7) 3_555 . . no
MO3 MO2 O15 128.2(4) 3_555 . 3_555 no
MO3 MO2 O15 138.6(4) . . . no
MO3 MO2 O15 71.5(7) . . 3_555 no
MO3 MO2 N4 72.8(4) 3_555 . . no
MO3 MO2 N4 120.0(7) . . . no
O7 MO2 O15 151.5(2) . . . no
O7 MO2 O15 98.6(3) . . 3_555 no
O7 MO2 N4 72.08(19) . . . no
O15 MO2 O15 98.7(7) . . 3_555 no
O15 MO2 N4 83.8(4) . . . no
O15 MO2 N4 158.7(3) 3_555 . . no
MO1 MO3 MO1 59.9(6) 3_555 . . no
MO1 MO3 MO2 63.2(4) 3_555 . 3_555 no
MO1 MO3 MO2 90.0(6) 3_555 . . no
MO1 MO3 MO2 67.7(5) . . . no
MO1 MO3 MO2 90.9(6) . . 3_555 no
MO1 MO3 MO3 40.8(6) 3_555 . 3_555 no
MO1 MO3 MO3 44.9(6) . . 3_555 no
MO1 MO3 O7 123.1(7) 3_555 . . no
MO1 MO3 O7 63.2(4) . . . no
MO1 MO3 O11 78.5(11) . . 3_555 no
MO1 MO3 O11 68.8(10) 3_555 . 3_555 no
MO1 MO3 O15 121.4(10) 3_555 . 3_555 no
MO1 MO3 O15 130.3(12) . . 3_555 no
MO1 MO3 N4 69.6(4) 3_555 . 3_555 no
MO1 MO3 N4 129.5(8) . . 3_555 no
MO2 MO3 MO2 50.3(6) 3_555 . . no
MO2 MO3 MO3 46.8(5) 3_555 . 3_555 no
MO2 MO3 MO3 49.9(5) . . 3_555 no
MO2 MO3 O7 116.3(9) 3_555 . . no
MO2 MO3 O7 66.0(5) . . . no
MO2 MO3 O11 145.9(10) . . 3_555 no
MO2 MO3 O11 129.2(9) 3_555 . 3_555 no
MO2 MO3 O15 59.6(8) 3_555 . 3_555 no
MO2 MO3 O15 62.7(9) . . 3_555 no
MO2 MO3 N4 67.2(4) 3_555 . 3_555 no
MO2 MO3 N4 116.4(9) . . 3_555 no
MO3 MO3 O7 94.1(6) 3_555 . . no
MO3 MO3 O11 102.3(6) 3_555 . 3_555 no
MO3 MO3 O15 100.2(4) 3_555 . 3_555 no
MO3 MO3 N4 96.4(6) 3_555 . 3_555 no
O7 MO3 O11 102.7(9) . . 3_555 no
O7 MO3 O15 93.3(8) . . 3_555 no
O7 MO3 N4 167.3(8) . . 3_555 no
O11 MO3 O15 151.2(6) 3_555 . 3_555 no
O11 MO3 N4 81.9(7) 3_555 . 3_555 no
O15 MO3 N4 77.9(6) 3_555 . 3_555 no
MO1 O7 MO2 49.97(9) . . . no
MO1 O7 MO3 41.2(4) . . . no
MO1 O7 C6 128.7(3) . . . no
MO2 O7 MO3 45.2(5) . . . no
MO2 O7 C6 111.6(5) . . . no
MO3 O7 C6 156.8(7) . . . no
MO1 O11 MO1 43.9(2) 3_555 . . no
MO1 O11 MO3 42.8(4) 3_555 . 3_555 no
MO1 O11 MO3 49.3(4) . . 3_555 no
MO1 O11 C10 104.3(6) . . . no
MO1 O11 C10 147.9(7) 3_555 . . no
MO3 O11 C10 117.6(10) 3_555 . . no
MO2 O15 MO2 41.83(16) 3_555 . . no
MO2 O15 MO3 45.8(4) 3_555 . 3_555 no
MO2 O15 MO3 48.9(4) . . 3_555 no
MO2 O15 C14 115.1(6) . . . no
MO2 O15 C14 149.9(7) 3_555 . . no
MO3 O15 C14 106.1(8) 3_555 . . no
MO1 N4 MO2 40.94(6) . . . no
MO1 N4 MO3 36.5(3) . . 3_555 no
MO1 N4 C5 97.9(4) . . . no
MO1 N4 C9 97.5(6) . . . no
MO1 N4 C13 129.6(5) . . . no
MO2 N4 MO3 40.1(4) . . 3_555 no
MO2 N4 C5 108.2(3) . . . no
MO2 N4 C9 126.3(5) . . . no
MO2 N4 C13 89.9(5) . . . no
MO3 N4 C5 134.2(5) 3_555 . . no
MO3 N4 C9 86.3(7) 3_555 . . no
MO3 N4 C13 102.4(7) 3_555 . . no
C5 N4 C9 110.3(7) . . . no
C5 N4 C13 110.7(6) . . . no
C9 N4 C13 109.4(7) . . . no
N4 C5 C6 107.0(4) . . . no
N4 C5 H1 108.0(6) . . . no
N4 C5 H2 109.6(5) . . . no
C6 C5 H1 110.6(5) . . . no
C6 C5 H2 110.9(5) . . . no
H1 C5 H2 110.6(6) . . . no
O7 C6 C5 105.7(4) . . . no
O7 C6 C8 112.7(5) . . . no
O7 C6 H3 107.3(6) . . . no
C5 C6 C8 115.6(5) . . . no
C5 C6 H3 107.7(5) . . . no
C8 C6 H3 107.4(6) . . . no
C6 C8 H4 109.6(6) . . . no
C6 C8 H5 109.0(8) . . . no
C6 C8 H6 109.0(5) . . . no
H4 C8 H5 110.1(6) . . . no
H4 C8 H6 109.8(9) . . . no
H5 C8 H6 109.3(8) . . . no
N4 C9 C10 110.4(8) . . . no
N4 C9 H7 112.9(10) . . . no
N4 C9 H8 109.1(10) . . . no
C10 C9 H7 108.4(12) . . . no
C10 C9 H8 104.4(11) . . . no
H7 C9 H8 111.3(10) . . . no
O11 C10 C9 113.7(12) . . . no
O11 C10 C12 102.6(10) . . . no
O11 C10 H9 102.8(13) . . . no
C9 C10 C12 125.5(11) . . . no
C9 C10 H9 106.7(11) . . . no
C12 C10 H9 103.0(13) . . . no
C10 C12 H10 105.0(11) . . . no
C10 C12 H11 105.5(11) . . . no
C10 C12 H12 106.4(12) . . . no
H10 C12 H11 109.5(15) . . . no
H10 C12 H12 113.5(13) . . . no
H11 C12 H12 115.9(15) . . . no
N4 C13 C14 114.0(7) . . . no
N4 C13 H13 106.2(8) . . . no
N4 C13 H14 111.4(8) . . . no
C14 C13 H13 106.2(9) . . . no
C14 C13 H14 109.9(9) . . . no
H13 C13 H14 108.7(7) . . . no
O15 C14 C13 108.5(7) . . . no
O15 C14 C16 123.6(11) . . . no
O15 C14 H15 104.5(11) . . . no
C13 C14 C16 111.6(10) . . . no
C13 C14 H15 104.7(9) . . . no
C16 C14 H15 101.9(10) . . . no
C14 C16 H16 108.4(11) . . . no
C14 C16 H17 115.4(15) . . . no
C14 C16 H18 110.6(9) . . . no
H16 C16 H17 109.1(9) . . . no
H16 C16 H18 101.5(16) . . . no
H17 C16 H18 110.9(11) . . . no
C18 C17 C22 131.5(12) . . . no
C18 C17 H19 113.1(17) . . . no
C22 C17 H19 115.4(19) . . . no
C17 C18 C19 110.5(13) . . . no
C17 C18 H20 126.9(15) . . . no
C19 C18 H20 122.7(16) . . . no
C18 C19 C20 108.7(11) . . . no
C18 C19 H21 129(3) . . . no
C20 C19 H21 122(3) . . . no
C19 C20 C21 123.5(14) . . . no
C19 C20 C22 94.5(8) . . . no
C19 C20 H22 120(2) . . . no
C21 C20 C22 29.2(10) . . . no
C21 C20 H22 117(2) . . . no
C22 C20 H22 145.7(19) . . . no
C20 C21 C22 127.7(16) . . . no
C20 C21 H23 115(2) . . . no
C22 C21 H23 117.0(12) . . . no
C17 C22 C20 94.3(9) . . . no
C17 C22 C21 117.0(12) . . . no
C17 C22 H24 131.2(12) . . . no
C20 C22 C21 23.1(7) . . . no
C20 C22 H24 134.4(10) . . . no
C21 C22 H24 111.4(10) . . . no

loop_
_geom_bond_atom_site_label_1
_geom_bond_atom_site_label_2
_geom_bond_distance
_geom_bond_site_symmetry_1
_geom_bond_site_symmetry_2
_geom_bond_publ_flag
MO1 MO1 1.457(3) . 3_555 no
MO1 MO2 1.6574(12) . . no
MO1 MO2 2.1770(11) . 3_555 no
MO1 MO3 1.399(13) . . no
MO1 MO3 1.512(14) . 3_555 no
MO1 O7 1.897(5) . . no
MO1 O11 1.859(9) . . no
MO1 O11 2.017(9) . 3_555 no
MO1 N4 2.382(5) . . no
MO2 MO2 1.368(2) . 3_555 no
MO2 MO3 1.567(18) . . no
MO2 MO3 1.646(17) . 3_555 no
MO2 O7 2.018(6) . . no
MO2 O15 1.884(7) . . no
MO2 O15 1.944(7) . 3_555 no
MO2 O15 1.944(7) . 3_555 no
MO2 N4 2.356(5) . . no
MO3 MO3 2.14(2) . 3_555 no
MO3 O7 2.059(10) . . no
MO3 O11 1.76(2) . 3_555 no
MO3 O15 2.07(2) . 3_555 no
MO3 N4 2.442(10) . 3_555 no
MO3 N4 2.442(10) . 3_555 no
O7 C6 1.377(6) . . no
O11 C10 1.309(12) . . no
O15 C14 1.478(14) . . no
N4 C5 1.513(7) . . no
N4 C9 1.442(11) . . no
N4 C13 1.488(11) . . no
C5 C6 1.514(7) . . no
C5 H1 0.950(8) . . no
C5 H2 0.950(5) . . no
C6 C8 1.477(7) . . no
C6 H3 0.948(6) . . no
C8 H4 0.949(12) . . no
C8 H5 0.951(8) . . no
C8 H6 0.949(5) . . no
C9 C10 1.501(17) . . no
C9 H7 0.948(8) . . no
C9 H8 0.949(10) . . no
C10 C12 1.654(15) . . no
C10 H9 0.946(14) . . no
C12 H10 0.954(15) . . no
C12 H11 0.951(12) . . no
C12 H12 0.945(15) . . no
C13 C14 1.514(10) . . no
C13 H13 0.952(10) . . no
C13 H14 0.946(10) . . no
C14 C16 1.305(12) . . no
C14 H15 0.948(12) . . no
C16 H16 0.954(13) . . no
C16 H17 0.948(17) . . no
C16 H18 0.949(12) . . no
C17 C18 1.240(16) . . no
C17 C22 1.399(18) . . no
C17 H19 0.952(12) . . no
C18 C19 1.47(2) . . no
C18 H20 0.950(9) . . no
C19 C20 1.71(2) . . no
C19 H21 0.953(18) . . no
C20 C21 0.977(18) . . no
C20 C22 1.968(18) . . no
C20 H22 0.948(9) . . no
C21 C22 1.213(16) . . no
C21 H23 0.948(13) . . no
C22 H24 0.947(11) . . no
